data_2222536
loop_
_publ_author_name
'Li, Yu-Feng'
'Jian, Fang-Fang'

_publ_section_title
;
 4,4'-Bis(2-methoxylstyryl)biphenyl
;
_journal_coeditor_code AT2831
_journal_issue 8
_journal_name_full 'Acta Crystallographica Section E'
_journal_page_first o1930
_journal_paper_doi 10.1107/S1600536809026920
_journal_volume 65
_journal_year 2009
_chemical_formula_iupac 'C30 H26 O2'
_chemical_formula_moiety 'C30 H26 O2'
_chemical_formula_sum 'C30 H26 O2'
_chemical_formula_weight 418.51
_chemical_name_systematic
;
4,4'-Bis(2-methoxylstyryl)biphenyl
;
_space_group_IT_number 14
_symmetry_cell_setting monoclinic
_symmetry_space_group_name_Hall '-P 2ybc'
_symmetry_space_group_name_H-M 'P 1 21/c 1'
_atom_sites_solution_hydrogens geom
_atom_sites_solution_primary direct
_atom_sites_solution_secondary difmap
_audit_creation_method SHELXL-97
_cell_angle_alpha 90.00
_cell_angle_beta 98.61(3)
_cell_angle_gamma 90.00
_cell_formula_units_Z 2
_cell_length_a 15.499(3)
_cell_length_b 5.5050(11)
_cell_length_c 13.445(3)
_cell_measurement_reflns_used 987
_cell_measurement_temperature 293(2)
_cell_measurement_theta_max 27.48
_cell_measurement_theta_min 2.17
_cell_volume 1134.2(4)
_computing_cell_refinement 'SAINT (Bruker, 1997)'
_computing_data_collection 'SMART (Bruker, 1997)'
_computing_data_reduction 'SAINT (Bruker, 1997)'
_computing_molecular_graphics 'SHELXTL (Sheldrick, 2008)'
_computing_publication_material 'SHELXTL (Sheldrick, 2008)'
_computing_structure_refinement 'SHELXL97 (Sheldrick, 2008)'
_computing_structure_solution 'SHELXS97 (Sheldrick, 2008)'
_diffrn_ambient_temperature 293(2)
_diffrn_measured_fraction_theta_full 0.993
_diffrn_measured_fraction_theta_max 0.993
_diffrn_measurement_device_type 'Bruker SMART CCD area-detector'
_diffrn_measurement_method '\f and \w'
_diffrn_radiation_monochromator graphite
_diffrn_radiation_source 'fine-focus sealed tube'
_diffrn_radiation_type MoK\a
_diffrn_radiation_wavelength 0.71073
_diffrn_reflns_av_R_equivalents 0.0314
_diffrn_reflns_av_sigmaI/netI 0.0661
_diffrn_reflns_limit_h_max 18
_diffrn_reflns_limit_h_min -18
_diffrn_reflns_limit_k_max 0
_diffrn_reflns_limit_k_min -6
_diffrn_reflns_limit_l_max 0
_diffrn_reflns_limit_l_min -16
_diffrn_reflns_number 2541
_diffrn_reflns_theta_full 26.95
_diffrn_reflns_theta_max 26.95
_diffrn_reflns_theta_min 1.33
_exptl_absorpt_coefficient_mu 0.075
_exptl_absorpt_correction_type none
_exptl_crystal_colour yellow
_exptl_crystal_density_diffrn 1.225
_exptl_crystal_density_method 'not measured'
_exptl_crystal_description block
_exptl_crystal_F_000 444
_exptl_crystal_size_max 0.25
_exptl_crystal_size_mid 0.20
_exptl_crystal_size_min 0.18
_refine_diff_density_max 0.222
_refine_diff_density_min -0.180
_refine_ls_extinction_coef 0.045(8)
_refine_ls_extinction_expression Fc^*^=kFc[1+0.001xFc^2^\l^3^/sin(2\q)]^-1/4^
_refine_ls_extinction_method 'SHELXL97 (Sheldrick, 2008)'
_refine_ls_goodness_of_fit_ref 1.009
_refine_ls_hydrogen_treatment constr
_refine_ls_matrix_type full
_refine_ls_number_parameters 146
_refine_ls_number_reflns 2431
_refine_ls_number_restraints 0
_refine_ls_restrained_S_all 1.009
_refine_ls_R_factor_all 0.1606
_refine_ls_R_factor_gt 0.0648
_refine_ls_shift/su_max 0.000
_refine_ls_shift/su_mean 0.000
_refine_ls_structure_factor_coef Fsqd
_refine_ls_weighting_details 'calc w=1/[\s^2^(Fo^2^)+(0.1165P)^2^] where P=(Fo^2^+2Fc^2^)/3'
_refine_ls_weighting_scheme calc
_refine_ls_wR_factor_gt 0.1699
_refine_ls_wR_factor_ref 0.2175
_reflns_number_gt 1144
_reflns_number_total 2431
_reflns_threshold_expression I>2\s(I)
_cod_data_source_file at2831.cif
_cod_data_source_block I
_cod_original_sg_symbol_H-M 'P 21/c'
_cod_database_code 2222536
_cod_database_fobs_code 2222536

loop_
_symmetry_equiv_pos_as_xyz
'x, y, z'
'-x, y+1/2, -z+1/2'
'-x, -y, -z'
'x, -y-1/2, z-1/2'

loop_
_atom_site_type_symbol
_atom_site_label
_atom_site_fract_x
_atom_site_fract_y
_atom_site_fract_z
_atom_site_U_iso_or_equiv
_atom_site_adp_type
_atom_site_calc_flag
_atom_site_refinement_flags
_atom_site_occupancy
_atom_site_disorder_assembly
_atom_site_disorder_group
O O1 0.37628(14) 0.1134(4) 0.17470(14) 0.0684(7) Uani d . 1 . .
C C1 0.4420(2) -0.0626(6) 0.1680(2) 0.0738(11) Uani d . 1 . .
H H1A 0.4491 -0.1627 0.2271 0.111 Uiso calc R 1 . .
H H1B 0.4961 0.0178 0.1627 0.111 Uiso calc R 1 . .
H H1C 0.4254 -0.1619 0.1096 0.111 Uiso calc R 1 . .
C C2 0.35652(18) 0.2759(5) 0.09673(19) 0.0493(7) Uani d . 1 . .
C C3 0.3997(2) 0.2830(6) 0.0136(2) 0.0602(9) Uani d . 1 . .
H H3A 0.4442 0.1727 0.0082 0.072 Uiso calc R 1 . .
C C4 0.3770(2) 0.4529(7) -0.0611(2) 0.0665(10) Uani d . 1 . .
H H4A 0.4066 0.4568 -0.1164 0.080 Uiso calc R 1 . .
C C5 0.3114(2) 0.6160(6) -0.0545(2) 0.0625(9) Uani d . 1 . .
H H5A 0.2963 0.7302 -0.1051 0.075 Uiso calc R 1 . .
C C6 0.26746(19) 0.6097(6) 0.0283(2) 0.0565(8) Uani d . 1 . .
H H6A 0.2233 0.7216 0.0327 0.068 Uiso calc R 1 . .
C C7 0.28816(16) 0.4391(5) 0.10519(19) 0.0456(7) Uani d . 1 . .
C C8 0.24047(17) 0.4232(5) 0.19277(19) 0.0497(8) Uani d . 1 . .
H H8A 0.2537 0.2911 0.2354 0.060 Uiso calc R 1 . .
C C9 0.18161(18) 0.5755(5) 0.2166(2) 0.0493(8) Uani d . 1 . .
H H9A 0.1705 0.7120 0.1759 0.059 Uiso calc R 1 . .
C C10 0.13109(17) 0.5531(5) 0.30137(19) 0.0434(7) Uani d . 1 . .
C C11 0.1426(2) 0.3639(6) 0.3705(2) 0.0616(9) Uani d . 1 . .
H H11A 0.1851 0.2472 0.3654 0.074 Uiso calc R 1 . .
C C12 0.0920(2) 0.3457(5) 0.4468(2) 0.0615(9) Uani d . 1 . .
H H12A 0.1016 0.2159 0.4914 0.074 Uiso calc R 1 . .
C C13 0.02809(16) 0.5122(5) 0.45942(19) 0.0406(6) Uani d . 1 . .
C C14 0.0180(2) 0.7035(5) 0.3911(2) 0.0556(8) Uani d . 1 . .
H H14A -0.0239 0.8216 0.3970 0.067 Uiso calc R 1 . .
C C15 0.0683(2) 0.7237(6) 0.3145(2) 0.0576(9) Uani d . 1 . .
H H15A 0.0596 0.8553 0.2707 0.069 Uiso calc R 1 . .

loop_
_atom_site_aniso_label
_atom_site_aniso_U_11
_atom_site_aniso_U_22
_atom_site_aniso_U_33
_atom_site_aniso_U_12
_atom_site_aniso_U_13
_atom_site_aniso_U_23
O1 0.0824(16) 0.0795(15) 0.0477(12) 0.0305(13) 0.0238(11) 0.0099(12)
C1 0.083(2) 0.081(3) 0.057(2) 0.027(2) 0.0114(17) -0.0030(18)
C2 0.0517(16) 0.0613(18) 0.0365(15) -0.0004(15) 0.0114(12) -0.0031(14)
C3 0.0571(18) 0.082(2) 0.0457(17) 0.0071(17) 0.0228(15) -0.0038(17)
C4 0.0594(19) 0.104(3) 0.0409(17) -0.0055(19) 0.0235(14) 0.0008(18)
C5 0.0603(19) 0.089(2) 0.0393(16) -0.0015(19) 0.0110(14) 0.0128(17)
C6 0.0491(16) 0.075(2) 0.0465(16) 0.0034(16) 0.0091(13) 0.0075(16)
C7 0.0404(15) 0.063(2) 0.0350(14) -0.0034(13) 0.0107(11) -0.0011(13)
C8 0.0475(16) 0.065(2) 0.0393(15) 0.0066(15) 0.0136(12) 0.0041(14)
C9 0.0523(17) 0.0556(19) 0.0423(15) -0.0007(15) 0.0142(12) 0.0004(13)
C10 0.0411(15) 0.0501(17) 0.0397(15) -0.0015(13) 0.0081(12) -0.0064(13)
C11 0.0591(18) 0.065(2) 0.067(2) 0.0249(16) 0.0306(16) 0.0138(17)
C12 0.067(2) 0.063(2) 0.0608(19) 0.0243(17) 0.0318(16) 0.0209(16)
C13 0.0403(14) 0.0462(15) 0.0357(13) -0.0002(12) 0.0078(10) -0.0044(12)
C14 0.0585(18) 0.0579(19) 0.0554(17) 0.0198(15) 0.0248(14) 0.0066(15)
C15 0.0662(19) 0.062(2) 0.0490(16) 0.0172(16) 0.0235(15) 0.0154(15)

loop_
_atom_type_symbol
_atom_type_description
_atom_type_scat_dispersion_real
_atom_type_scat_dispersion_imag
_atom_type_scat_source
C C 0.0033 0.0016 'International Tables Vol C Tables 4.2.6.8 and 6.1.1.4'
H H 0.0000 0.0000 'International Tables Vol C Tables 4.2.6.8 and 6.1.1.4'
O O 0.0106 0.0060 'International Tables Vol C Tables 4.2.6.8 and 6.1.1.4'

loop_
_geom_angle_atom_site_label_1
_geom_angle_atom_site_label_2
_geom_angle_atom_site_label_3
_geom_angle_site_symmetry_1
_geom_angle_site_symmetry_3
_geom_angle
_geom_angle_publ_flag
C2 O1 C1 . . 118.4(2) ?
O1 C1 H1A . . 109.5 ?
O1 C1 H1B . . 109.5 ?
H1A C1 H1B . . 109.5 ?
O1 C1 H1C . . 109.5 ?
H1A C1 H1C . . 109.5 ?
H1B C1 H1C . . 109.5 ?
O1 C2 C3 . . 123.6(3) ?
O1 C2 C7 . . 116.0(2) ?
C3 C2 C7 . . 120.5(3) ?
C4 C3 C2 . . 120.4(3) ?
C4 C3 H3A . . 119.8 ?
C2 C3 H3A . . 119.8 ?
C5 C4 C3 . . 120.5(3) ?
C5 C4 H4A . . 119.7 ?
C3 C4 H4A . . 119.7 ?
C4 C5 C6 . . 119.5(3) ?
C4 C5 H5A . . 120.2 ?
C6 C5 H5A . . 120.2 ?
C5 C6 C7 . . 121.6(3) ?
C5 C6 H6A . . 119.2 ?
C7 C6 H6A . . 119.2 ?
C6 C7 C2 . . 117.5(2) ?
C6 C7 C8 . . 122.7(3) ?
C2 C7 C8 . . 119.8(3) ?
C9 C8 C7 . . 127.1(3) ?
C9 C8 H8A . . 116.5 ?
C7 C8 H8A . . 116.5 ?
C8 C9 C10 . . 126.9(3) ?
C8 C9 H9A . . 116.5 ?
C10 C9 H9A . . 116.5 ?
C15 C10 C11 . . 116.5(2) ?
C15 C10 C9 . . 120.3(3) ?
C11 C10 C9 . . 123.2(2) ?
C12 C11 C10 . . 121.3(3) ?
C12 C11 H11A . . 119.4 ?
C10 C11 H11A . . 119.4 ?
C13 C12 C11 . . 122.7(3) ?
C13 C12 H12A . . 118.7 ?
C11 C12 H12A . . 118.7 ?
C12 C13 C14 . . 115.7(2) ?
C12 C13 C13 . 3_566 122.4(3) ?
C14 C13 C13 . 3_566 121.8(3) ?
C15 C14 C13 . . 122.1(3) ?
C15 C14 H14A . . 119.0 ?
C13 C14 H14A . . 119.0 ?
C10 C15 C14 . . 121.7(3) ?
C10 C15 H15A . . 119.2 ?
C14 C15 H15A . . 119.2 ?

loop_
_geom_bond_atom_site_label_1
_geom_bond_atom_site_label_2
_geom_bond_site_symmetry_2
_geom_bond_distance
_geom_bond_publ_flag
O1 C2 . 1.377(3) ?
O1 C1 . 1.419(4) ?
C1 H1A . 0.9600 ?
C1 H1B . 0.9600 ?
C1 H1C . 0.9600 ?
C2 C3 . 1.386(4) ?
C2 C7 . 1.407(4) ?
C3 C4 . 1.379(4) ?
C3 H3A . 0.9300 ?
C4 C5 . 1.370(4) ?
C4 H4A . 0.9300 ?
C5 C6 . 1.390(4) ?
C5 H5A . 0.9300 ?
C6 C7 . 1.398(4) ?
C6 H6A . 0.9300 ?
C7 C8 . 1.484(3) ?
C8 C9 . 1.314(4) ?
C8 H8A . 0.9300 ?
C9 C10 . 1.482(4) ?
C9 H9A . 0.9300 ?
C10 C15 . 1.383(4) ?
C10 C11 . 1.389(4) ?
C11 C12 . 1.386(4) ?
C11 H11A . 0.9300 ?
C12 C13 . 1.379(4) ?
C12 H12A . 0.9300 ?
C13 C14 . 1.391(4) ?
C13 C13 3_566 1.500(5) ?
C14 C15 . 1.387(4) ?
C14 H14A . 0.9300 ?
C15 H15A . 0.9300 ?

loop_
_geom_hbond_atom_site_label_D
_geom_hbond_atom_site_label_H
_geom_hbond_atom_site_label_A
_geom_hbond_site_symmetry_A
_geom_hbond_distance_DH
_geom_hbond_distance_HA
_geom_hbond_distance_DA
_geom_hbond_angle_DHA
C1 H1C Cg1 1_545 0.96 2.76 3.611(3) 149
C15 H15A Cg2 2_555 0.93 2.91 3.643(3) 137
